data_4086404
loop_
_publ_author_name
'Wu, Qiong'
'Zheng, Kangdi'
'Liao, Siyan'
'Ding, Yang'
'Li, Yangqiu'
'Mei, Wenjie'

_publ_section_title
;
 Arene Ruthenium(II) Complexes as Low-Toxicity Inhibitor against the
 Proliferation, Migration, and Invasion of MDA-MB-231 Cells through
 Binding and Stabilizing c-myc G-Quadruplex DNA
;
_journal_name_full Organometallics
_journal_page_first 317
_journal_page_last 326
_journal_paper_doi 10.1021/acs.organomet.5b00820
_journal_volume 35
_journal_year 2016
_chemical_formula_sum 'C25 H23 Br Cl2 N4 O3 Ru'
_chemical_formula_weight 679.35
_chemical_name_systematic
; 
 ? 
;
_space_group_IT_number 15
_symmetry_cell_setting monoclinic
_symmetry_space_group_name_Hall '-C 2yc'
_symmetry_space_group_name_H-M 'C 1 2/c 1'
_atom_sites_solution_hydrogens geom
_atom_sites_solution_primary direct
_atom_sites_solution_secondary difmap
_audit_creation_method SHELXL-97
_cell_angle_alpha 90.00
_cell_angle_beta 90.10(3)
_cell_angle_gamma 90.00
_cell_formula_units_Z 8
_cell_length_a 42.491(9)
_cell_length_b 17.479(4)
_cell_length_c 7.6315(15)
_cell_measurement_temperature 293(2)
_cell_volume 5668(2)
_computing_structure_refinement 'SHELXL-97 (Sheldrick, 1997)'
_computing_structure_solution 'SHELXS-97 (Sheldrick, 1990)'
_diffrn_ambient_temperature 293(2)
_diffrn_measured_fraction_theta_full 0.949
_diffrn_measured_fraction_theta_max 0.949
_diffrn_radiation_monochromator graphite
_diffrn_radiation_source 'fine-focus sealed tube'
_diffrn_radiation_type MoK\a
_diffrn_radiation_wavelength 0.71073
_diffrn_reflns_av_R_equivalents 0.0176
_diffrn_reflns_av_sigmaI/netI 0.0200
_diffrn_reflns_limit_h_max 42
_diffrn_reflns_limit_h_min -48
_diffrn_reflns_limit_k_max 18
_diffrn_reflns_limit_k_min -20
_diffrn_reflns_limit_l_max 8
_diffrn_reflns_limit_l_min -8
_diffrn_reflns_number 9598
_diffrn_reflns_theta_full 24.19
_diffrn_reflns_theta_max 24.19
_diffrn_reflns_theta_min 1.85
_exptl_absorpt_coefficient_mu 2.184
_exptl_crystal_colour yellow
_exptl_crystal_density_diffrn 1.592
_exptl_crystal_density_method 'not measured'
_exptl_crystal_description block
_exptl_crystal_F_000 2704
_refine_diff_density_max 1.025
_refine_diff_density_min -0.760
_refine_diff_density_rms 0.119
_refine_ls_extinction_coef 0.00054(15)
_refine_ls_extinction_expression Fc^*^=kFc[1+0.001xFc^2^\l^3^/sin(2\q)]^-1/4^
_refine_ls_extinction_method SHELXL
_refine_ls_goodness_of_fit_ref 1.033
_refine_ls_hydrogen_treatment mixed
_refine_ls_matrix_type full
_refine_ls_number_parameters 330
_refine_ls_number_reflns 4322
_refine_ls_number_restraints 0
_refine_ls_restrained_S_all 1.033
_refine_ls_R_factor_all 0.0504
_refine_ls_R_factor_gt 0.0473
_refine_ls_shift/su_max 0.000
_refine_ls_shift/su_mean 0.000
_refine_ls_structure_factor_coef Fsqd
_refine_ls_weighting_details 'calc w=1/[\s^2^(Fo^2^)+(0.1325P)^2^+15.1242P] where P=(Fo^2^+2Fc^2^)/3'
_refine_ls_weighting_scheme calc
_refine_ls_wR_factor_gt 0.1706
_refine_ls_wR_factor_ref 0.1769
_reflns_number_gt 3998
_reflns_number_total 4322
_reflns_threshold_expression >2sigma(I)
_cod_data_source_file om5b00820_si_003.cif
_cod_data_source_block 1
_cod_depositor_comments
;Separating journal page numbers, which were accidentally combined
 together.
;
_cod_original_sg_symbol_H-M C2/c
_cod_database_code 4086404

loop_
_symmetry_equiv_pos_as_xyz
'x, y, z'
'-x, y, -z+1/2'
'x+1/2, y+1/2, z'
'-x+1/2, y+1/2, -z+1/2'
'-x, -y, -z'
'x, -y, z-1/2'
'-x+1/2, -y+1/2, -z'
'x+1/2, -y+1/2, z-1/2'

loop_
_atom_site_label
_atom_site_type_symbol
_atom_site_fract_x
_atom_site_fract_y
_atom_site_fract_z
_atom_site_U_iso_or_equiv
_atom_site_adp_type
_atom_site_occupancy
_atom_site_symmetry_multiplicity
_atom_site_calc_flag
_atom_site_refinement_flags
_atom_site_disorder_assembly
_atom_site_disorder_group
Ru1 Ru 0.063568(9) 0.16380(2) 0.47906(5) 0.0436(2) Uani 1 1 d . . .
Br1 Br 0.365632(16) 0.31072(5) 0.08767(10) 0.0759(3) Uani 1 1 d . . .
Cl1 Cl 0.06206(3) 0.11251(9) 0.18806(17) 0.0584(4) Uani 1 1 d . . .
C1 C 0.32290(13) 0.2883(4) 0.1482(8) 0.0572(14) Uani 1 1 d . . .
N1 N 0.20491(11) 0.2924(3) 0.2570(7) 0.0530(11) Uani 1 1 d . . .
H1A H 0.2065 0.3380 0.2162 0.064 Uiso 1 1 calc R . .
O1 O 0.0000 0.3764(5) 0.2500 0.121(4) Uani 1 2 d S . .
H10A H -0.0134 0.4145 0.3016 0.182 Uiso 0.50 1 d PR . .
H10B H 0.0170 0.4011 0.1891 0.182 Uiso 0.50 1 d PR . .
C2 C 0.30044(16) 0.3426(4) 0.1162(10) 0.0647(17) Uani 1 1 d . . .
H2A H 0.3059 0.3895 0.0673 0.078 Uiso 1 1 calc R . .
N2 N 0.21818(11) 0.1758(3) 0.3484(6) 0.0470(10) Uani 1 1 d . . .
O2 O 0.2441(3) 0.0281(5) 0.371(4) 0.429(19) Uani 1 1 d . . .
H20B H 0.2539 -0.0028 0.4594 0.644 Uiso 1 1 d R . .
H20D H 0.2426 -0.0006 0.2638 0.644 Uiso 1 1 d R . .
Cl2 Cl 0.2046(3) 0.4591(5) 0.169(3) 0.599(16) Uani 1 1 d . . .
N3 N 0.09235(10) 0.2482(3) 0.3730(7) 0.0543(11) Uani 1 1 d . . .
C3 C 0.26976(16) 0.3269(4) 0.1572(10) 0.0624(16) Uani 1 1 d . . .
H3A H 0.2543 0.3631 0.1336 0.075 Uiso 1 1 calc R . .
O3 O 0.0476(10) 0.504(2) 0.019(5) 0.279(15) Uiso 0.50 1 d P . .
H30B H 0.0405 0.4987 -0.1000 0.418 Uiso 0.50 1 d PR . .
H30C H 0.0415 0.5533 0.0631 0.418 Uiso 0.50 1 d PR . .
N4 N 0.10802(10) 0.1140(3) 0.4944(5) 0.0461(10) Uani 1 1 d . . .
C4 C 0.26143(13) 0.2573(3) 0.2342(7) 0.0507(12) Uani 1 1 d . . .
O4 O 0.4271(7) 0.0847(17) 0.286(4) 0.210(10) Uiso 0.50 1 d P . .
H40A H 0.4382 0.0524 0.3667 0.315 Uiso 0.50 1 d PR . .
H40B H 0.4383 0.0869 0.1771 0.315 Uiso 0.50 1 d PR . .
C5 C 0.28467(15) 0.2037(4) 0.2653(10) 0.0648(16) Uani 1 1 d . . .
H5A H 0.2795 0.1571 0.3164 0.078 Uiso 1 1 calc R . .
O5 O 0.3537(8) 0.0384(18) 0.165(6) 0.50(4) Uani 0.50 1 d P . .
H50A H 0.3730 0.0300 0.2283 0.746 Uiso 0.50 1 d PR . .
H50B H 0.3384 0.0011 0.2003 0.746 Uiso 0.50 1 d PR . .
C6 C 0.31595(15) 0.2190(4) 0.2208(10) 0.0671(16) Uani 1 1 d . . .
H6A H 0.3316 0.1828 0.2402 0.080 Uiso 1 1 calc R . .
C7 C 0.22842(13) 0.2418(3) 0.2801(7) 0.0518(12) Uani 1 1 d . . .
C8 C 0.17815(12) 0.2570(3) 0.3107(7) 0.0484(12) Uani 1 1 d . . .
C9 C 0.18650(13) 0.1856(3) 0.3683(7) 0.0474(12) Uani 1 1 d . . .
C10 C 0.14611(14) 0.2839(3) 0.3069(8) 0.0540(13) Uani 1 1 d . . .
C11 C 0.13540(16) 0.3526(4) 0.2412(11) 0.0732(19) Uani 1 1 d . . .
H11A H 0.1497 0.3889 0.2010 0.088 Uiso 1 1 calc R . .
C12 C 0.10345(18) 0.3675(4) 0.2352(13) 0.088(2) Uani 1 1 d . . .
H12A H 0.0960 0.4127 0.1860 0.106 Uiso 1 1 calc R . .
C13 C 0.08278(17) 0.3142(4) 0.3032(12) 0.077(2) Uani 1 1 d . . .
H13A H 0.0613 0.3249 0.3003 0.092 Uiso 1 1 calc R . .
C14 C 0.12355(12) 0.2320(3) 0.3734(7) 0.0475(11) Uani 1 1 d . . .
C15 C 0.13208(13) 0.1586(3) 0.4359(7) 0.0433(11) Uani 1 1 d . . .
C16 C 0.16366(12) 0.1328(3) 0.4358(7) 0.0435(11) Uani 1 1 d . . .
C17 C 0.16962(14) 0.0596(3) 0.5044(7) 0.0537(13) Uani 1 1 d . . .
H17A H 0.1901 0.0410 0.5098 0.064 Uiso 1 1 calc R . .
C18 C 0.14530(14) 0.0162(3) 0.5629(8) 0.0570(14) Uani 1 1 d . . .
H18A H 0.1491 -0.0322 0.6087 0.068 Uiso 1 1 calc R . .
C19 C 0.11496(14) 0.0441(3) 0.5544(7) 0.0542(13) Uani 1 1 d . . .
H19A H 0.0986 0.0128 0.5920 0.065 Uiso 1 1 calc R . .
C20 C 0.01446(18) 0.2018(6) 0.5044(10) 0.082(2) Uani 1 1 d . . .
H20A H 0.0039 0.2250 0.4032 0.099 Uiso 1 1 calc R . .
C21 C 0.0336(2) 0.2478(5) 0.6126(13) 0.091(3) Uani 1 1 d . . .
H21A H 0.0360 0.3023 0.5856 0.110 Uiso 1 1 calc R . .
C22 C 0.05299(19) 0.2146(7) 0.7341(11) 0.096(3) Uani 1 1 d . . .
H22A H 0.0689 0.2457 0.7938 0.115 Uiso 1 1 calc R . .
C23 C 0.05390(18) 0.1364(8) 0.7484(9) 0.095(3) Uani 1 1 d . . .
H23A H 0.0705 0.1127 0.8194 0.114 Uiso 1 1 calc R . .
C24 C 0.03468(19) 0.0888(5) 0.6403(11) 0.087(2) Uani 1 1 d . . .
H24A H 0.0374 0.0332 0.6381 0.104 Uiso 1 1 calc R . .
C25 C 0.01529(16) 0.1263(7) 0.5187(11) 0.088(3) Uani 1 1 d . . .
H25A H 0.0053 0.0957 0.4266 0.106 Uiso 1 1 calc R . .

loop_
_atom_site_aniso_label
_atom_site_aniso_U_11
_atom_site_aniso_U_22
_atom_site_aniso_U_33
_atom_site_aniso_U_23
_atom_site_aniso_U_13
_atom_site_aniso_U_12
Ru1 0.0301(3) 0.0630(4) 0.0377(3) -0.00496(16) 0.0068(2) -0.00324(15)
Br1 0.0419(4) 0.1062(6) 0.0796(5) -0.0181(4) 0.0090(3) -0.0169(3)
Cl1 0.0517(8) 0.0808(9) 0.0428(7) -0.0102(6) 0.0014(6) 0.0043(6)
C1 0.038(3) 0.082(4) 0.051(3) -0.012(3) 0.004(2) -0.014(3)
N1 0.041(2) 0.053(2) 0.065(3) 0.002(2) 0.007(2) -0.0086(19)
O1 0.047(4) 0.081(5) 0.236(12) 0.000 -0.033(5) 0.000
C2 0.047(4) 0.074(4) 0.073(4) -0.001(3) 0.009(3) -0.013(3)
N2 0.034(2) 0.058(2) 0.048(2) -0.0009(19) 0.0063(19) -0.0061(18)
O2 0.152(9) 0.069(5) 1.07(5) 0.068(13) 0.28(2) 0.033(5)
Cl2 0.359(14) 0.183(6) 1.26(4) -0.086(15) 0.39(2) -0.090(8)
N3 0.039(2) 0.057(3) 0.066(3) -0.002(2) 0.008(2) 0.003(2)
C3 0.047(3) 0.069(4) 0.072(4) 0.004(3) 0.006(3) -0.005(3)
N4 0.039(2) 0.060(3) 0.040(2) 0.0008(19) 0.0069(17) -0.0072(18)
C4 0.038(3) 0.065(3) 0.049(3) -0.006(2) 0.004(2) -0.013(2)
C5 0.050(4) 0.064(4) 0.080(4) 0.006(3) 0.007(3) -0.005(3)
O5 0.39(4) 0.31(3) 0.79(8) 0.45(5) 0.45(5) 0.30(3)
C6 0.044(3) 0.074(4) 0.083(4) -0.007(3) 0.007(3) -0.002(3)
C7 0.044(3) 0.058(3) 0.054(3) -0.008(2) 0.005(2) -0.010(2)
C8 0.040(3) 0.054(3) 0.052(3) -0.006(2) 0.007(2) -0.007(2)
C9 0.041(3) 0.056(3) 0.046(3) -0.006(2) 0.005(2) -0.003(2)
C10 0.050(3) 0.051(3) 0.062(3) -0.001(2) 0.002(3) -0.004(2)
C11 0.057(4) 0.052(3) 0.110(6) 0.009(3) 0.011(4) 0.000(3)
C12 0.065(4) 0.061(4) 0.139(7) 0.020(4) 0.008(4) 0.007(3)
C13 0.052(4) 0.062(4) 0.117(6) 0.005(4) 0.004(4) 0.009(3)
C14 0.039(3) 0.054(3) 0.049(3) -0.003(2) 0.006(2) -0.003(2)
C15 0.040(3) 0.055(3) 0.035(3) -0.0025(19) 0.002(2) -0.006(2)
C16 0.037(3) 0.052(3) 0.041(3) -0.001(2) 0.006(2) -0.002(2)
C17 0.048(3) 0.061(3) 0.052(3) 0.002(2) 0.002(2) 0.003(2)
C18 0.056(3) 0.057(3) 0.058(3) 0.014(3) 0.005(3) -0.001(3)
C19 0.053(3) 0.061(3) 0.048(3) 0.007(2) 0.009(2) -0.011(3)
C20 0.051(4) 0.131(7) 0.065(4) 0.006(4) 0.017(3) 0.026(4)
C21 0.073(5) 0.098(5) 0.103(6) -0.021(5) 0.046(5) 0.007(4)
C22 0.055(4) 0.161(9) 0.071(5) -0.051(6) 0.013(4) -0.003(5)
C23 0.051(4) 0.189(10) 0.045(4) 0.013(5) 0.018(3) 0.016(5)
C24 0.066(5) 0.106(6) 0.088(5) 0.015(5) 0.044(4) 0.002(4)
C25 0.035(3) 0.160(9) 0.070(4) -0.027(5) 0.020(3) -0.026(4)

loop_
_atom_type_symbol
_atom_type_description
_atom_type_scat_dispersion_real
_atom_type_scat_dispersion_imag
_atom_type_scat_source
C C 0.0033 0.0016 'International Tables Vol C Tables 4.2.6.8 and 6.1.1.4'
H H 0.0000 0.0000 'International Tables Vol C Tables 4.2.6.8 and 6.1.1.4'
N N 0.0061 0.0033 'International Tables Vol C Tables 4.2.6.8 and 6.1.1.4'
Cl Cl 0.1484 0.1585 'International Tables Vol C Tables 4.2.6.8 and 6.1.1.4'
Br Br -0.2901 2.4595 'International Tables Vol C Tables 4.2.6.8 and 6.1.1.4'
Ru Ru -1.2594 0.8363 'International Tables Vol C Tables 4.2.6.8 and 6.1.1.4'
O O 0.0106 0.0060 'International Tables Vol C Tables 4.2.6.8 and 6.1.1.4'

loop_
_geom_angle_atom_site_label_1
_geom_angle_atom_site_label_2
_geom_angle_atom_site_label_3
_geom_angle
_geom_angle_site_symmetry_1
_geom_angle_site_symmetry_3
N3 Ru1 N4 77.56(17) . .
N3 Ru1 C23 130.0(3) . .
N4 Ru1 C23 91.6(3) . .
N3 Ru1 C25 145.3(3) . .
N4 Ru1 C25 136.2(3) . .
C23 Ru1 C25 67.6(3) . .
N3 Ru1 C24 168.1(3) . .
N4 Ru1 C24 103.2(3) . .
C23 Ru1 C24 38.5(4) . .
C25 Ru1 C24 37.6(4) . .
N3 Ru1 C22 100.3(3) . .
N4 Ru1 C22 107.9(3) . .
C23 Ru1 C22 36.9(4) . .
C25 Ru1 C22 78.7(3) . .
C24 Ru1 C22 68.0(4) . .
N3 Ru1 C21 92.8(3) . .
N4 Ru1 C21 141.3(3) . .
C23 Ru1 C21 66.0(4) . .
C25 Ru1 C21 65.7(4) . .
C24 Ru1 C21 79.2(3) . .
C22 Ru1 C21 36.4(4) . .
N3 Ru1 C20 112.2(3) . .
N4 Ru1 C20 169.1(3) . .
C23 Ru1 C20 78.5(3) . .
C25 Ru1 C20 35.2(4) . .
C24 Ru1 C20 66.2(3) . .
C22 Ru1 C20 66.6(3) . .
C21 Ru1 C20 37.4(3) . .
N3 Ru1 Cl1 85.39(14) . .
N4 Ru1 Cl1 85.32(12) . .
C23 Ru1 Cl1 142.9(4) . .
C25 Ru1 Cl1 89.6(2) . .
C24 Ru1 Cl1 106.5(3) . .
C22 Ru1 Cl1 166.4(2) . .
C21 Ru1 Cl1 131.8(3) . .
C20 Ru1 Cl1 99.8(2) . .
C6 C1 C2 122.5(6) . .
C6 C1 Br1 119.0(5) . .
C2 C1 Br1 118.5(5) . .
C7 N1 C8 106.5(5) . .
C1 C2 C3 119.0(6) . .
C7 N2 C9 104.9(5) . .
C13 N3 C14 118.6(5) . .
C13 N3 Ru1 126.1(4) . .
C14 N3 Ru1 115.3(4) . .
C2 C3 C4 120.9(6) . .
C19 N4 C15 118.0(5) . .
C19 N4 Ru1 126.9(4) . .
C15 N4 Ru1 115.1(4) . .
C5 C4 C3 118.7(5) . .
C5 C4 C7 121.1(5) . .
C3 C4 C7 120.1(5) . .
C4 C5 C6 120.6(6) . .
C1 C6 C5 118.3(6) . .
N2 C7 N1 112.0(5) . .
N2 C7 C4 124.1(5) . .
N1 C7 C4 123.8(5) . .
N1 C8 C9 107.2(5) . .
N1 C8 C10 129.6(5) . .
C9 C8 C10 123.2(5) . .
N2 C9 C8 109.4(5) . .
N2 C9 C16 128.8(5) . .
C8 C9 C16 121.7(5) . .
C11 C10 C14 117.8(6) . .
C11 C10 C8 127.1(5) . .
C14 C10 C8 115.1(5) . .
C10 C11 C12 120.0(6) . .
C13 C12 C11 119.1(7) . .
N3 C13 C12 122.6(7) . .
N3 C14 C10 121.9(5) . .
N3 C14 C15 116.1(5) . .
C10 C14 C15 121.9(5) . .
N4 C15 C16 122.0(5) . .
N4 C15 C14 115.9(5) . .
C16 C15 C14 122.0(5) . .
C17 C16 C15 117.4(5) . .
C17 C16 C9 126.7(5) . .
C15 C16 C9 115.9(5) . .
C18 C17 C16 119.6(5) . .
C17 C18 C19 120.0(5) . .
N4 C19 C18 122.9(5) . .
C25 C20 C21 120.3(8) . .
C25 C20 Ru1 71.4(4) . .
C21 C20 Ru1 71.2(4) . .
C22 C21 C20 120.1(9) . .
C22 C21 Ru1 71.5(5) . .
C20 C21 Ru1 71.4(4) . .
C21 C22 C23 119.5(8) . .
C21 C22 Ru1 72.2(4) . .
C23 C22 Ru1 70.1(4) . .
C22 C23 C24 121.2(8) . .
C22 C23 Ru1 73.0(5) . .
C24 C23 Ru1 71.8(4) . .
C25 C24 C23 116.4(9) . .
C25 C24 Ru1 71.1(4) . .
C23 C24 Ru1 69.7(4) . .
C20 C25 C24 122.4(8) . .
C20 C25 Ru1 73.4(4) . .
C24 C25 Ru1 71.3(4) . .

loop_
_geom_bond_atom_site_label_1
_geom_bond_atom_site_label_2
_geom_bond_distance
_geom_bond_site_symmetry_2
Ru1 N3 2.081(5) .
Ru1 N4 2.083(4) .
Ru1 C23 2.151(7) .
Ru1 C25 2.175(6) .
Ru1 C24 2.178(7) .
Ru1 C22 2.187(7) .
Ru1 C21 2.196(7) .
Ru1 C20 2.199(7) .
Ru1 Cl1 2.3956(14) .
Br1 C1 1.914(6) .
C1 C6 1.365(10) .
C1 C2 1.368(10) .
N1 C7 1.345(8) .
N1 C8 1.358(7) .
C2 C3 1.369(9) .
N2 C7 1.340(7) .
N2 C9 1.365(7) .
N3 C13 1.334(9) .
N3 C14 1.356(7) .
C3 C4 1.398(9) .
N4 C19 1.338(7) .
N4 C15 1.361(7) .
C4 C5 1.381(9) .
C4 C7 1.471(8) .
C5 C6 1.398(9) .
C8 C9 1.371(8) .
C8 C10 1.441(8) .
C9 C16 1.435(7) .
C10 C11 1.378(9) .
C10 C14 1.414(8) .
C11 C12 1.383(10) .
C12 C13 1.382(11) .
C14 C15 1.417(8) .
C15 C16 1.416(8) .
C16 C17 1.405(8) .
C17 C18 1.358(8) .
C18 C19 1.379(9) .
C20 C25 1.324(14) .
C20 C21 1.410(13) .
C21 C22 1.368(14) .
C22 C23 1.373(16) .
C23 C24 1.427(14) .
C24 C25 1.403(13) .
